data_4349572
loop_
_publ_author_name
'Zhu, Yuan-Yuan'
'Li, Hong-Qing'
'Ding, Zhong-Yu'
'L\"u, Xiao-Jin'
'Zhao, Liang'
'Meng, Yin-Shan'
'Liu, Tao'
'Gao, Song'

_publ_section_title
;
 Spin transitions in a series of [Fe(pybox)2]2+ complexes modulated by
 ligand structures, counter anions, and solvents
;
_journal_issue 12
_journal_name_full 'Inorganic Chemistry Frontiers'
_journal_page_first 1624
_journal_paper_doi 10.1039/C6QI00417B
_journal_volume 3
_journal_year 2016
_chemical_compound_source no
_chemical_formula_moiety 'C22 H22 Fe N6 O4, 2(F6 P), C2 H3 N'
_chemical_formula_sum 'C24 H25 F12 Fe N7 O4 P2'
_chemical_formula_weight 821.30
_chemical_name_common 7-1
_chemical_name_systematic 7-1
_space_group_crystal_system monoclinic
_space_group_IT_number 14
_space_group_name_Hall '-P 2ybc'
_space_group_name_H-M_alt 'P 1 21/c 1'
_atom_sites_solution_hydrogens geom
_atom_sites_solution_primary direct
_audit_creation_date 2016-03-10
_audit_creation_method
;
Olex2 1.2
(compiled 2016.02.19 svn.r3266 for OlexSys, GUI svn.r5155)
;
_audit_update_record
;
2016-03-16 deposited with the CCDC.
2016-10-28 downloaded from the CCDC.
;
_cell_angle_alpha 90
_cell_angle_beta 102.05(3)
_cell_angle_gamma 90
_cell_formula_units_Z 4
_cell_length_a 15.352(3)
_cell_length_b 10.908(2)
_cell_length_c 20.708(4)
_cell_measurement_reflns_used 11043
_cell_measurement_temperature 153.1500
_cell_measurement_theta_max 28.8199
_cell_measurement_theta_min 2.0112
_cell_volume 3391.3(12)
_computing_cell_refinement 'CrystalClear (Rigaku Inc., 2008)'
_computing_data_collection 'CrystalClear (Rigaku Inc., 2008)'
_computing_data_reduction 'CrystalClear (Rigaku Inc., 2008)'
_computing_molecular_graphics 'Olex2 (Dolomanov et al., 2009)'
_computing_publication_material 'Olex2 (Dolomanov et al., 2009)'
_computing_structure_refinement 'XL (Sheldrick, 2008)'
_computing_structure_solution 'XS (Sheldrick, 2008)'
_diffrn_ambient_temperature 153.1500
_diffrn_detector_area_resol_mean 28.5714
_diffrn_measured_fraction_theta_full 0.992
_diffrn_measured_fraction_theta_max 0.992
_diffrn_measurement_details
;
scan:
	Number of images: 360
	           Slice: -110.0000 - 70.0000
	     Image width: 0.5000
	        Exp time: 6.0000
	   Rotation axis: Omega
	           Omega: 0.0000
	             Chi: 45.0000
	             Phi: 90.0000
	             XTD: 45.7082
	          2theta: -19.8280
scan:
	Number of images: 360
	           Slice: -110.0000 - 70.0000
	     Image width: 0.5000
	        Exp time: 6.0000
	   Rotation axis: Omega
	           Omega: 0.0000
	             Chi: 45.0000
	             Phi: 270.0000
	             XTD: 45.7082
	          2theta: -19.8280
;
_diffrn_measurement_device
;
Saturn724+ (2x2 bin mode)
;
_diffrn_measurement_device_details
;
AFC10: Fixed Chi 2 circle
;
_diffrn_measurement_device_type 'Bruker P4'
_diffrn_measurement_method dtprofit.ref
_diffrn_orient_matrix_type d*Trek
_diffrn_orient_matrix_UB_11 0.0038
_diffrn_orient_matrix_UB_12 0.0520
_diffrn_orient_matrix_UB_13 -0.0414
_diffrn_orient_matrix_UB_21 -0.0626
_diffrn_orient_matrix_UB_22 0.0444
_diffrn_orient_matrix_UB_23 0.0501
_diffrn_orient_matrix_UB_31 0.0358
_diffrn_orient_matrix_UB_32 0.0271
_diffrn_orient_matrix_UB_33 0.0207
_diffrn_radiation_detector CCD
_diffrn_radiation_monochromator 'Graphite Monochromator'
_diffrn_radiation_type MoK\a
_diffrn_radiation_wavelength 0.71073
_diffrn_reflns_av_R_equivalents 0.0506
_diffrn_reflns_av_unetI/netI 0.0662
_diffrn_reflns_Laue_measured_fraction_full 0.992
_diffrn_reflns_Laue_measured_fraction_max 0.992
_diffrn_reflns_limit_h_max 18
_diffrn_reflns_limit_h_min -18
_diffrn_reflns_limit_k_max 13
_diffrn_reflns_limit_k_min -13
_diffrn_reflns_limit_l_max 25
_diffrn_reflns_limit_l_min -25
_diffrn_reflns_number 21602
_diffrn_reflns_point_group_measured_fraction_full 0.992
_diffrn_reflns_point_group_measured_fraction_max 0.992
_diffrn_reflns_theta_full 25.242
_diffrn_reflns_theta_max 26.019
_diffrn_reflns_theta_min 2.011
_diffrn_source 'Rotating Anode'
_diffrn_source_current 90.0000
_diffrn_source_power 4.5000
_diffrn_source_voltage 50.0000
_exptl_absorpt_coefficient_mu 0.647
_exptl_absorpt_correction_T_max 1.0000
_exptl_absorpt_correction_T_min 0.7083
_exptl_absorpt_correction_type multi-scan
_exptl_crystal_colour 'dark red'
_exptl_crystal_density_diffrn 1.609
_exptl_crystal_description Chip
_exptl_crystal_F_000 1656
_exptl_crystal_recrystallization_method 'Re-crystallisation from solvent'
_exptl_crystal_size_max 0.4
_exptl_crystal_size_mid 0.34
_exptl_crystal_size_min 0.21
_refine_diff_density_max 2.078
_refine_diff_density_min -0.742
_refine_diff_density_rms 0.113
_refine_ls_extinction_method none
_refine_ls_goodness_of_fit_ref 1.022
_refine_ls_hydrogen_treatment constr
_refine_ls_matrix_type full
_refine_ls_number_parameters 452
_refine_ls_number_reflns 6621
_refine_ls_number_restraints 0
_refine_ls_restrained_S_all 1.022
_refine_ls_R_factor_all 0.1176
_refine_ls_R_factor_gt 0.0879
_refine_ls_shift/su_max 0.000
_refine_ls_shift/su_mean 0.000
_refine_ls_structure_factor_coef Fsqd
_refine_ls_weighting_details 'w=1/[\s^2^(Fo^2^)+(0.1720P)^2^] where P=(Fo^2^+2Fc^2^)/3'
_refine_ls_weighting_scheme calc
_refine_ls_wR_factor_gt 0.2413
_refine_ls_wR_factor_ref 0.2731
_reflns_Friedel_coverage 0.000
_reflns_number_gt 4146
_reflns_number_total 6621
_reflns_threshold_expression 'I > 2\s(I)'
_cod_data_source_file c6qi00417b2.cif
_cod_data_source_block 7-1
_cod_depositor_comments
;
The following automatic conversions were performed:

data item '_exptl_absorpt_correction_type' value 'Multi-scan' was
changed to 'multi-scan' in accordance with the
/home/saulius/struct/COD-crude-data/automatic-downloads/DataCite-retrospective/RSC/depositions/lib/dictionaries/cif_core.dic
dictionary named 'cif_core.dic' version 2.4.2 last updated on
2011-04-26.

Automatic conversion script
Id: cif_fix_values 6909 2019-04-08 15:41:33Z antanas 
;
_cod_original_cell_volume 3391.2(12)
_cod_database_code 4349572
_shelx_space_group_comment
;
The symmetry employed for this shelxl refinement is uniquely defined
by the following loop, which should always be used as a source of
symmetry information in preference to the above space-group names.
They are only intended as comments.
;
_diffrn_number_total 9260
_olex2_refinement_description
;
1. Fixed Uiso
 At 1.2 times of:
  All C(H) groups, All C(H,H) groups
 At 1.5 times of:
  All C(H,H,H) groups
2.a Secondary CH2 refined with riding coordinates:
 C1(H1A,H1B), C2(H2A,H2B), C10(H10A,H10B), C11(H11A,H11B), C12(H12A,H12B),
 C13(H13A,H13B), C21(H21A,H21B), C22(H22A,H22B)
2.b Aromatic/amide H refined with riding coordinates:
 C5(H5), C6(H6), C7(H7), C16(H16), C17(H17), C18(H18)
2.c Idealised Me refined as rotating group:
 C24(H24A,H24B,H24C)
;
_shelx_shelxl_version_number 2014/7
_olex2_submission_special_instructions 'No special instructions were received'
_solvent_exptl_crystal_recrystallization_method acetonitrile/ether

loop_
_space_group_symop_operation_xyz
'x, y, z'
'-x, y+1/2, -z+1/2'
'-x, -y, -z'
'x, -y-1/2, z-1/2'

loop_
_atom_site_label
_atom_site_type_symbol
_atom_site_fract_x
_atom_site_fract_y
_atom_site_fract_z
_atom_site_U_iso_or_equiv
_atom_site_adp_type
_atom_site_occupancy
_atom_site_site_symmetry_order
_atom_site_calc_flag
_atom_site_refinement_flags_posn
Fe1 Fe 0.27775(5) 0.90760(6) 0.11051(3) 0.0445(3) Uani 1 1 d .
O1 O 0.3083(3) 1.2169(3) 0.00461(16) 0.0565(10) Uani 1 1 d .
O2 O 0.1562(3) 0.9191(3) 0.26897(17) 0.0573(10) Uani 1 1 d .
O3 O 0.1222(3) 0.6988(3) -0.03337(18) 0.0573(10) Uani 1 1 d .
O4 O 0.5331(3) 0.8083(4) 0.19590(19) 0.0614(10) Uani 1 1 d .
N1 N 0.3115(3) 1.0224(4) 0.04382(19) 0.0473(10) Uani 1 1 d .
N2 N 0.2360(3) 1.0632(4) 0.13758(19) 0.0455(10) Uani 1 1 d .
N3 N 0.2232(3) 0.8534(4) 0.1866(2) 0.0481(10) Uani 1 1 d .
N4 N 0.1732(3) 0.8453(4) 0.0435(2) 0.0457(10) Uani 1 1 d .
N5 N 0.3246(3) 0.7557(4) 0.0835(2) 0.0464(10) Uani 1 1 d .
N6 N 0.3995(3) 0.9092(4) 0.1675(2) 0.0492(10) Uani 1 1 d .
C1 C 0.3540(4) 1.0113(6) -0.0152(3) 0.0607(15) Uani 1 1 d .
H1A H 0.3198 0.9575 -0.0484 0.073 Uiso 1 1 calc R
H1B H 0.4145 0.9806 -0.0026 0.073 Uiso 1 1 calc R
C2 C 0.3525(4) 1.1427(6) -0.0400(3) 0.0593(14) Uani 1 1 d .
H2A H 0.4126 1.1720 -0.0383 0.071 Uiso 1 1 calc R
H2B H 0.3193 1.1480 -0.0852 0.071 Uiso 1 1 calc R
C3 C 0.2895(4) 1.1350(5) 0.0489(2) 0.0482(12) Uani 1 1 d .
C4 C 0.2473(4) 1.1678(4) 0.1033(2) 0.0467(12) Uani 1 1 d .
C5 C 0.2188(4) 1.2819(5) 0.1236(3) 0.0625(16) Uani 1 1 d .
H5 H 0.2256 1.3525 0.0999 0.075 Uiso 1 1 calc R
C6 C 0.1807(5) 1.2890(5) 0.1788(3) 0.0684(18) Uani 1 1 d .
H6 H 0.1622 1.3639 0.1927 0.082 Uiso 1 1 calc R
C7 C 0.1708(4) 1.1798(5) 0.2133(3) 0.0614(15) Uani 1 1 d .
H7 H 0.1462 1.1821 0.2507 0.074 Uiso 1 1 calc R
C8 C 0.1978(4) 1.0702(5) 0.1913(3) 0.0510(13) Uani 1 1 d .
C9 C 0.1925(4) 0.9431(5) 0.2167(3) 0.0493(12) Uani 1 1 d .
C10 C 0.1590(4) 0.7822(5) 0.2756(3) 0.0621(15) Uani 1 1 d .
H10A H 0.0992 0.7486 0.2687 0.074 Uiso 1 1 calc R
H10B H 0.1917 0.7580 0.3190 0.074 Uiso 1 1 calc R
C11 C 0.2073(4) 0.7371(5) 0.2210(3) 0.0553(14) Uani 1 1 d .
H11A H 0.2630 0.6968 0.2402 0.066 Uiso 1 1 calc R
H11B H 0.1701 0.6809 0.1909 0.066 Uiso 1 1 calc R
C12 C 0.0813(3) 0.8880(5) 0.0145(3) 0.0530(13) Uani 1 1 d .
H12A H 0.0819 0.9651 -0.0088 0.064 Uiso 1 1 calc R
H12B H 0.0461 0.8973 0.0480 0.064 Uiso 1 1 calc R
C13 C 0.0447(4) 0.7801(5) -0.0348(3) 0.0630(16) Uani 1 1 d .
H13A H -0.0029 0.7365 -0.0203 0.076 Uiso 1 1 calc R
H13B H 0.0223 0.8114 -0.0790 0.076 Uiso 1 1 calc R
C14 C 0.1877(3) 0.7448(4) 0.0150(2) 0.0471(12) Uani 1 1 d .
C15 C 0.2758(4) 0.6836(4) 0.0368(2) 0.0470(12) Uani 1 1 d .
C16 C 0.3064(4) 0.5737(5) 0.0163(3) 0.0568(15) Uani 1 1 d .
H16 H 0.2709 0.5264 -0.0162 0.068 Uiso 1 1 calc R
C17 C 0.3932(4) 0.5359(5) 0.0463(3) 0.0576(14) Uani 1 1 d .
H17 H 0.4158 0.4622 0.0343 0.069 Uiso 1 1 calc R
C18 C 0.4443(4) 0.6097(5) 0.0939(3) 0.0556(14) Uani 1 1 d .
H18 H 0.5018 0.5858 0.1139 0.067 Uiso 1 1 calc R
C19 C 0.4095(4) 0.7206(5) 0.1120(2) 0.0492(12) Uani 1 1 d .
C20 C 0.4480(4) 0.8167(5) 0.1593(3) 0.0521(13) Uani 1 1 d .
C21 C 0.5452(4) 0.9248(6) 0.2356(3) 0.0672(17) Uani 1 1 d .
H21A H 0.5894 0.9770 0.2223 0.081 Uiso 1 1 calc R
H21B H 0.5639 0.9070 0.2824 0.081 Uiso 1 1 calc R
C22 C 0.4536(4) 0.9866(5) 0.2210(3) 0.0611(15) Uani 1 1 d .
H22A H 0.4276 0.9872 0.2599 0.073 Uiso 1 1 calc R
H22B H 0.4578 1.0702 0.2060 0.073 Uiso 1 1 calc R
P2 P 0.56043(10) 0.24692(13) 0.12009(7) 0.0501(4) Uani 1 1 d .
F7 F 0.4591(2) 0.2769(4) 0.12377(17) 0.0756(10) Uani 1 1 d .
F8 F 0.5849(3) 0.3901(3) 0.13014(18) 0.0763(11) Uani 1 1 d .
F9 F 0.5826(2) 0.2265(3) 0.19888(15) 0.0675(10) Uani 1 1 d .
F10 F 0.5350(3) 0.1030(3) 0.10950(16) 0.0721(10) Uani 1 1 d .
F11 F 0.5371(3) 0.2656(4) 0.04112(16) 0.0755(10) Uani 1 1 d .
F12 F 0.6618(2) 0.2173(3) 0.11666(17) 0.0722(10) Uani 1 1 d .
P1 P 0.09773(11) 1.05945(14) -0.16020(7) 0.0533(4) Uani 1 1 d .
F1 F 0.0445(3) 1.1738(3) -0.1972(2) 0.0864(12) Uani 1 1 d .
F2 F 0.0852(3) 0.9887(4) -0.22904(18) 0.0968(14) Uani 1 1 d .
F3 F 0.1869(3) 1.1198(5) -0.1701(2) 0.118(2) Uani 1 1 d .
F4 F 0.1102(3) 1.1293(4) -0.08961(18) 0.0922(13) Uani 1 1 d .
F5 F 0.0062(2) 1.0033(4) -0.14721(19) 0.0815(11) Uani 1 1 d .
F6 F 0.1503(3) 0.9448(4) -0.12180(18) 0.0808(11) Uani 1 1 d .
N7 N 0.0927(5) 0.5330(6) 0.0831(3) 0.0861(18) Uani 1 1 d .
C23 C 0.0247(6) 0.5445(6) 0.0962(3) 0.0704(18) Uani 1 1 d .
C24 C -0.0601(6) 0.5586(7) 0.1154(4) 0.101(3) Uani 1 1 d .
H24A H -0.1062 0.5222 0.0825 0.152 Uiso 1 1 calc GR
H24B H -0.0725 0.6442 0.1194 0.152 Uiso 1 1 calc GR
H24C H -0.0579 0.5188 0.1570 0.152 Uiso 1 1 calc GR

loop_
_atom_site_aniso_label
_atom_site_aniso_U_11
_atom_site_aniso_U_22
_atom_site_aniso_U_33
_atom_site_aniso_U_23
_atom_site_aniso_U_13
_atom_site_aniso_U_12
Fe1 0.0536(5) 0.0310(4) 0.0486(5) -0.0001(3) 0.0101(3) 0.0034(3)
O1 0.077(3) 0.047(2) 0.045(2) 0.0049(15) 0.0102(18) -0.0109(19)
O2 0.072(3) 0.052(2) 0.051(2) 0.0052(16) 0.0210(19) 0.0010(19)
O3 0.061(2) 0.047(2) 0.061(2) -0.0007(16) 0.0056(18) -0.0045(18)
O4 0.052(2) 0.063(3) 0.064(2) 0.0116(19) 0.0026(19) 0.0037(19)
N1 0.049(2) 0.047(3) 0.047(2) -0.0075(18) 0.0116(19) 0.000(2)
N2 0.059(3) 0.037(2) 0.042(2) 0.0013(16) 0.0131(19) 0.0028(19)
N3 0.057(3) 0.034(2) 0.054(2) 0.0033(17) 0.014(2) -0.0020(19)
N4 0.048(2) 0.039(2) 0.050(2) 0.0056(17) 0.0088(18) 0.0060(19)
N5 0.051(2) 0.034(2) 0.054(2) 0.0067(17) 0.011(2) 0.0046(19)
N6 0.063(3) 0.038(2) 0.045(2) 0.0032(17) 0.009(2) -0.004(2)
C1 0.068(4) 0.067(4) 0.050(3) -0.012(3) 0.019(3) -0.004(3)
C2 0.063(4) 0.063(4) 0.052(3) -0.005(3) 0.013(3) -0.007(3)
C3 0.059(3) 0.039(3) 0.043(3) -0.004(2) 0.002(2) -0.001(2)
C4 0.061(3) 0.032(3) 0.048(3) 0.0035(19) 0.011(2) 0.003(2)
C5 0.090(4) 0.031(3) 0.067(4) 0.002(2) 0.015(3) 0.006(3)
C6 0.106(5) 0.042(3) 0.060(3) -0.006(2) 0.023(3) 0.014(3)
C7 0.085(4) 0.049(3) 0.054(3) -0.003(2) 0.022(3) 0.007(3)
C8 0.062(3) 0.040(3) 0.055(3) 0.002(2) 0.020(3) 0.002(2)
C9 0.054(3) 0.046(3) 0.049(3) 0.004(2) 0.013(2) 0.001(2)
C10 0.057(3) 0.057(4) 0.071(4) 0.025(3) 0.010(3) 0.003(3)
C11 0.060(3) 0.040(3) 0.063(3) 0.019(2) 0.006(3) 0.003(3)
C12 0.044(3) 0.059(3) 0.055(3) 0.012(2) 0.008(2) 0.008(2)
C13 0.051(3) 0.058(4) 0.074(4) 0.018(3) -0.004(3) 0.005(3)
C14 0.053(3) 0.035(3) 0.050(3) 0.004(2) 0.005(2) -0.001(2)
C15 0.060(3) 0.032(3) 0.051(3) 0.0019(19) 0.016(2) 0.000(2)
C16 0.085(4) 0.031(3) 0.057(3) -0.002(2) 0.018(3) -0.001(3)
C17 0.079(4) 0.037(3) 0.060(3) 0.007(2) 0.022(3) 0.014(3)
C18 0.057(3) 0.048(3) 0.065(3) 0.018(2) 0.021(3) 0.014(3)
C19 0.061(3) 0.041(3) 0.047(3) 0.009(2) 0.016(2) 0.008(2)
C20 0.054(3) 0.046(3) 0.057(3) 0.012(2) 0.013(2) -0.001(2)
C21 0.061(4) 0.065(4) 0.067(4) 0.011(3) -0.006(3) -0.011(3)
C22 0.079(4) 0.056(3) 0.044(3) -0.003(2) 0.006(3) -0.012(3)
P2 0.0552(8) 0.0429(8) 0.0501(8) -0.0014(6) 0.0061(6) 0.0028(6)
F7 0.056(2) 0.089(3) 0.081(2) 0.0054(19) 0.0123(18) 0.0093(19)
F8 0.089(3) 0.045(2) 0.098(3) -0.0067(16) 0.026(2) 0.0016(18)
F9 0.090(3) 0.058(2) 0.0487(18) -0.0059(14) 0.0018(16) 0.0112(18)
F10 0.108(3) 0.0470(19) 0.065(2) -0.0116(15) 0.0262(19) -0.0193(19)
F11 0.083(3) 0.087(3) 0.055(2) 0.0116(17) 0.0104(17) -0.004(2)
F12 0.055(2) 0.074(2) 0.085(2) -0.0202(18) 0.0080(17) 0.0098(17)
P1 0.0594(9) 0.0448(8) 0.0545(8) 0.0057(6) 0.0094(7) -0.0025(7)
F1 0.097(3) 0.050(2) 0.104(3) 0.0248(19) 0.001(2) 0.002(2)
F2 0.147(4) 0.081(3) 0.065(2) -0.006(2) 0.026(2) 0.014(3)
F3 0.074(3) 0.183(5) 0.092(3) 0.058(3) 0.005(2) -0.043(3)
F4 0.139(4) 0.072(3) 0.067(2) -0.0111(19) 0.023(2) -0.016(3)
F5 0.066(2) 0.080(3) 0.098(3) 0.027(2) 0.0143(19) -0.008(2)
F6 0.087(3) 0.080(3) 0.077(2) 0.0223(19) 0.023(2) 0.027(2)
N7 0.094(5) 0.064(4) 0.098(5) 0.023(3) 0.014(4) -0.008(4)
C23 0.091(5) 0.053(4) 0.069(4) 0.003(3) 0.021(4) -0.009(4)
C24 0.110(7) 0.063(5) 0.139(7) -0.032(4) 0.048(5) -0.021(4)

loop_
_atom_type_symbol
_atom_type_description
_atom_type_scat_dispersion_real
_atom_type_scat_dispersion_imag
_atom_type_scat_source
C C 0.0033 0.0016 'International Tables Vol C Tables 4.2.6.8 and 6.1.1.4'
H H 0.0000 0.0000 'International Tables Vol C Tables 4.2.6.8 and 6.1.1.4'
N N 0.0061 0.0033 'International Tables Vol C Tables 4.2.6.8 and 6.1.1.4'
O O 0.0106 0.0060 'International Tables Vol C Tables 4.2.6.8 and 6.1.1.4'
F F 0.0171 0.0103 'International Tables Vol C Tables 4.2.6.8 and 6.1.1.4'
P P 0.1023 0.0942 'International Tables Vol C Tables 4.2.6.8 and 6.1.1.4'
Fe Fe 0.3463 0.8444 'International Tables Vol C Tables 4.2.6.8 and 6.1.1.4'

loop_
_geom_angle_atom_site_label_1
_geom_angle_atom_site_label_2
_geom_angle_atom_site_label_3
_geom_angle
N1 Fe1 N3 157.81(17)
N2 Fe1 N1 78.54(17)
N2 Fe1 N3 79.35(17)
N2 Fe1 N4 103.37(18)
N2 Fe1 N6 98.44(18)
N4 Fe1 N1 91.13(17)
N4 Fe1 N3 92.16(17)
N5 Fe1 N1 99.78(17)
N5 Fe1 N2 177.37(19)
N5 Fe1 N3 102.38(18)
N5 Fe1 N4 78.62(17)
N5 Fe1 N6 79.58(18)
N6 Fe1 N1 93.26(17)
N6 Fe1 N3 91.79(18)
N6 Fe1 N4 158.19(18)
C3 O1 C2 104.5(4)
C9 O2 C10 105.0(4)
C14 O3 C13 105.2(4)
C20 O4 C21 104.0(4)
C1 N1 Fe1 136.5(4)
C3 N1 Fe1 115.4(4)
C3 N1 C1 108.1(5)
C4 N2 Fe1 119.5(3)
C8 N2 Fe1 120.6(3)
C8 N2 C4 119.8(4)
C9 N3 Fe1 113.8(3)
C9 N3 C11 107.3(4)
C11 N3 Fe1 138.9(4)
C12 N4 Fe1 136.6(3)
C14 N4 Fe1 114.5(3)
C14 N4 C12 108.8(4)
C15 N5 Fe1 121.5(3)
C15 N5 C19 118.9(4)
C19 N5 Fe1 119.6(3)
C20 N6 Fe1 114.3(4)
C20 N6 C22 107.1(5)
C22 N6 Fe1 138.6(4)
N1 C1 C2 102.7(4)
O1 C2 C1 106.2(4)
O1 C3 C4 123.7(4)
N1 C3 O1 118.5(5)
N1 C3 C4 117.8(5)
N2 C4 C3 108.7(4)
N2 C4 C5 119.9(5)
C5 C4 C3 131.4(5)
C6 C5 C4 120.2(5)
C5 C6 C7 118.5(5)
C8 C7 C6 119.6(6)
N2 C8 C7 122.0(5)
N2 C8 C9 107.5(4)
C7 C8 C9 130.5(5)
O2 C9 C8 121.9(5)
N3 C9 O2 119.5(5)
N3 C9 C8 118.6(5)
O2 C10 C11 105.0(4)
N3 C11 C10 103.2(4)
N4 C12 C13 101.9(4)
O3 C13 C12 104.9(4)
O3 C14 C15 122.9(4)
N4 C14 O3 118.7(5)
N4 C14 C15 118.5(4)
N5 C15 C14 106.8(4)
N5 C15 C16 123.4(5)
C16 C15 C14 129.8(5)
C15 C16 C17 118.0(5)
C18 C17 C16 119.2(5)
C17 C18 C19 120.0(5)
N5 C19 C18 120.5(5)
N5 C19 C20 107.5(4)
C18 C19 C20 132.0(5)
O4 C20 C19 121.7(5)
N6 C20 O4 119.3(5)
N6 C20 C19 119.0(5)
O4 C21 C22 105.0(4)
N6 C22 C21 104.0(5)
F7 P2 F8 89.9(2)
F7 P2 F9 89.0(2)
F7 P2 F10 89.8(2)
F7 P2 F11 90.6(2)
F8 P2 F9 90.52(19)
F8 P2 F10 179.5(2)
F8 P2 F11 90.3(2)
F9 P2 F10 89.83(18)
F9 P2 F11 179.1(2)
F11 P2 F10 89.36(19)
F12 P2 F7 179.8(2)
F12 P2 F8 89.9(2)
F12 P2 F9 90.9(2)
F12 P2 F10 90.4(2)
F12 P2 F11 89.6(2)
F1 P1 F2 89.7(2)
F1 P1 F4 91.0(2)
F1 P1 F5 90.0(2)
F1 P1 F6 178.9(2)
F2 P1 F4 179.1(2)
F2 P1 F5 91.1(2)
F2 P1 F6 91.1(2)
F3 P1 F1 89.0(2)
F3 P1 F2 91.8(3)
F3 P1 F4 88.8(3)
F3 P1 F5 177.0(3)
F3 P1 F6 91.7(2)
F5 P1 F4 88.4(2)
F5 P1 F6 89.3(2)
F6 P1 F4 88.1(2)
N7 C23 C24 177.9(8)

loop_
_geom_bond_atom_site_label_1
_geom_bond_atom_site_label_2
_geom_bond_distance
Fe1 N1 2.011(4)
Fe1 N2 1.938(4)
Fe1 N3 2.020(4)
Fe1 N4 2.008(4)
Fe1 N5 1.935(4)
Fe1 N6 1.992(5)
O1 C2 1.493(7)
O1 C3 1.355(6)
O2 C9 1.343(6)
O2 C10 1.499(7)
O3 C13 1.480(7)
O3 C14 1.358(6)
O4 C20 1.369(6)
O4 C21 1.504(7)
N1 C1 1.505(6)
N1 C3 1.285(6)
N2 C4 1.373(6)
N2 C8 1.364(6)
N3 C9 1.301(7)
N3 C11 1.500(6)
N4 C12 1.488(6)
N4 C14 1.287(6)
N5 C15 1.347(6)
N5 C19 1.368(6)
N6 C20 1.286(7)
N6 C22 1.497(6)
C1 C2 1.522(8)
C3 C4 1.455(7)
C4 C5 1.412(7)
C5 C6 1.392(8)
C6 C7 1.414(8)
C7 C8 1.374(7)
C8 C9 1.490(7)
C10 C11 1.554(8)
C12 C13 1.581(8)
C14 C15 1.490(7)
C15 C16 1.386(7)
C16 C17 1.409(8)
C17 C18 1.382(8)
C18 C19 1.405(7)
C19 C20 1.472(8)
C21 C22 1.532(8)
P2 F7 1.606(4)
P2 F8 1.610(4)
P2 F9 1.611(3)
P2 F10 1.622(3)
P2 F11 1.612(3)
P2 F12 1.605(4)
P1 F1 1.596(4)
P1 F2 1.597(4)
P1 F3 1.570(4)
P1 F4 1.624(4)
P1 F5 1.606(4)
P1 F6 1.606(4)
N7 C23 1.139(9)
C23 C24 1.446(11)
